data_7239662
loop_
_publ_author_name
'Danylyuk, Oksana'
'Worzakowska, Marta'
'Osypiuk-Tomasik, Joanna'
'Sashuk, Volodymyr'
'Kedra-Krolik, Karolina'

_publ_section_title
;
 Solution-mediated and single-crystal to single-crystal transformations of
 cucurbit[6]uril host--guest complexes with dopamine
;
_journal_issue 4
_journal_name_full CrystEngComm
_journal_page_first 634
_journal_page_last 638
_journal_paper_doi 10.1039/C9CE01743G
_journal_volume 22
_journal_year 2020
_chemical_formula_moiety '(C36 H36 N24 O12).(C8 H12 N O2)+.(Cl)-.7.333(H2 O)'
_chemical_formula_sum 'C44 H62.67 Cl N25 O21.33'
_chemical_formula_weight 1318.64
_chemical_name_common
;
'cucurbit[6]uril/dopamine complex - dried in air'
;
_space_group_crystal_system trigonal
_space_group_IT_number 148
_space_group_name_Hall '-R 3'
_space_group_name_H-M_alt 'R -3 :H'
_atom_sites_solution_hydrogens geom
_audit_creation_method SHELXL-2013
_audit_update_record
;
2019-09-18 deposited with the CCDC.	2019-12-20 downloaded from the CCDC.
;
_cell_angle_alpha 90
_cell_angle_beta 90
_cell_angle_gamma 120
_cell_formula_units_Z 18
_cell_length_a 48.442(2)
_cell_length_b 48.442(2)
_cell_length_c 12.4117(4)
_cell_measurement_reflns_used 8414
_cell_measurement_temperature 100.0(1)
_cell_measurement_theta_max 71.475
_cell_measurement_theta_min 3.157
_cell_volume 25223.5(17)
_computing_cell_refinement
;
CrysAlisPro, Agilent Technologies,
Version 1.171.35.15 (release 03-08-2011 CrysAlis171 .NET)
(compiled Aug  3 2011,13:03:54)
;
_computing_data_collection
;
CrysAlisPro, Agilent Technologies,
Version 1.171.35.15 (release 03-08-2011 CrysAlis171 .NET)
(compiled Aug  3 2011,13:03:54)
;
_computing_data_reduction
;
CrysAlisPro, Agilent Technologies,
Version 1.171.35.15 (release 03-08-2011 CrysAlis171 .NET)
(compiled Aug  3 2011,13:03:54)
;
_computing_structure_refinement 'SHELXL-2013 (Sheldrick, 2013)'
_diffrn_ambient_temperature 100.0(1)
_diffrn_detector_area_resol_mean 16.3
_diffrn_measured_fraction_theta_full 0.996
_diffrn_measured_fraction_theta_max 0.997
_diffrn_measurement_device_type 'SuperNova, Dual, Cu at zero, Eos'
_diffrn_measurement_method '\w scans'
_diffrn_radiation_type CuK\a
_diffrn_radiation_wavelength 1.54184
_diffrn_reflns_av_R_equivalents 0.0613
_diffrn_reflns_av_unetI/netI 0.0333
_diffrn_reflns_Laue_measured_fraction_full 0.996
_diffrn_reflns_Laue_measured_fraction_max 0.997
_diffrn_reflns_limit_h_max 58
_diffrn_reflns_limit_h_min -57
_diffrn_reflns_limit_k_max 58
_diffrn_reflns_limit_k_min -58
_diffrn_reflns_limit_l_max 14
_diffrn_reflns_limit_l_min -10
_diffrn_reflns_number 59616
_diffrn_reflns_point_group_measured_fraction_full 0.996
_diffrn_reflns_point_group_measured_fraction_max 0.997
_diffrn_reflns_theta_full 67.684
_diffrn_reflns_theta_max 68.250
_diffrn_reflns_theta_min 5.818
_diffrn_source 'SuperNova (Cu) X-ray Source'
_exptl_absorpt_coefficient_mu 1.502
_exptl_absorpt_correction_T_max 1.00000
_exptl_absorpt_correction_T_min 0.7329
_exptl_absorpt_correction_type multi-scan
_exptl_absorpt_process_details
;
CrysAlisPro, Agilent Technologies,
Version 1.171.35.15 (release 03-08-2011 CrysAlis171 .NET)
(compiled Aug  3 2011,13:03:54)
Empirical absorption correction using spherical harmonics,
 implemented in SCALE3 ABSPACK scaling algorithm.
;
_exptl_crystal_colour colourless
_exptl_crystal_density_diffrn 1.563
_exptl_crystal_description needle
_exptl_crystal_F_000 12408
_refine_diff_density_max 1.122
_refine_diff_density_min -0.642
_refine_diff_density_rms 0.092
_refine_ls_extinction_method none
_refine_ls_goodness_of_fit_ref 1.129
_refine_ls_hydrogen_treatment constr
_refine_ls_matrix_type full
_refine_ls_number_parameters 964
_refine_ls_number_reflns 10226
_refine_ls_number_restraints 207
_refine_ls_restrained_S_all 1.121
_refine_ls_R_factor_all 0.1379
_refine_ls_R_factor_gt 0.1165
_refine_ls_shift/su_max 0.000
_refine_ls_shift/su_mean 0.000
_refine_ls_structure_factor_coef Fsqd
_refine_ls_weighting_details 'w=1/[\s^2^(Fo^2^)+(0.1845P)^2^+64.1179P] where P=(Fo^2^+2Fc^2^)/3'
_refine_ls_weighting_scheme calc
_refine_ls_wR_factor_gt 0.3189
_refine_ls_wR_factor_ref 0.3422
_reflns_Friedel_coverage 0.000
_reflns_number_gt 7424
_reflns_number_total 10226
_reflns_threshold_expression 'I > 2\s(I)'
_cod_data_source_file c9ce01743g2.cif
_cod_data_source_block q6_dopam_drysn
_cod_depositor_comments
;Adding full bibliography for 7239660--7239662.cif.

 Adding full bibliography for 7239660--7239662.cif.
;
_cod_original_cell_volume 25223(3)
_cod_database_code 7239662
_shelx_space_group_comment
;
The symmetry employed for this shelxl refinement is uniquely defined
by the following loop, which should always be used as a source of
symmetry information in preference to the above space-group names.
They are only intended as comments.
;
_shelxl_version_number 2013-3

loop_
_space_group_symop_operation_xyz
'x, y, z'
'-y, x-y, z'
'-x+y, -x, z'
'x+2/3, y+1/3, z+1/3'
'-y+2/3, x-y+1/3, z+1/3'
'-x+y+2/3, -x+1/3, z+1/3'
'x+1/3, y+2/3, z+2/3'
'-y+1/3, x-y+2/3, z+2/3'
'-x+y+1/3, -x+2/3, z+2/3'
'-x, -y, -z'
'y, -x+y, -z'
'x-y, x, -z'
'-x+2/3, -y+1/3, -z+1/3'
'y+2/3, -x+y+1/3, -z+1/3'
'x-y+2/3, x+1/3, -z+1/3'
'-x+1/3, -y+2/3, -z+2/3'
'y+1/3, -x+y+2/3, -z+2/3'
'x-y+1/3, x+2/3, -z+2/3'

loop_
_atom_site_label
_atom_site_type_symbol
_atom_site_fract_x
_atom_site_fract_y
_atom_site_fract_z
_atom_site_U_iso_or_equiv
_atom_site_adp_type
_atom_site_occupancy
_atom_site_site_symmetry_order
_atom_site_calc_flag
_atom_site_refinement_flags_posn
_atom_site_refinement_flags_adp
_atom_site_refinement_flags_occupancy
_atom_site_disorder_assembly
_atom_site_disorder_group
O1W O 0.7384(3) 0.2057(3) 0.5884(11) 0.102(3) Uani 0.5 1 d . . P A 1
O1WA O 0.7504(5) 0.2208(5) 0.6686(18) 0.115(6) Uani 0.25 1 d . . P B 2
O1WB O 0.7347(5) 0.1862(7) 0.5750(18) 0.088(7) Uani 0.2 1 d . . P C 3
O2W O 0.69324(12) 0.16830(13) 0.7542(4) 0.1051(14) Uani 1 1 d . . . . .
O3W O 0.98958(11) 0.30360(14) 0.1106(5) 0.080(2) Uani 0.745(14) 1 d . . P D 1
O3WA O 0.9963(3) 0.2884(3) 0.1658(11) 0.071(6) Uani 0.255(14) 1 d . . P D 2
O4W O 0.65640(11) 0.10310(12) 0.1030(4) 0.1044(13) Uani 1 1 d . . . . .
O6W O 0.6667 0.3333 0.7248(14) 0.174(5) Uani 1 3 d S T P . .
Cl1 Cl 0.6947(2) 0.2844(2) 0.2092(8) 0.155(3) Uiso 0.333 1 d . . P E 1
O5W O 0.72932(17) 0.36523(17) 0.6742(7) 0.0493(17) Uani 0.333 1 d . . P F 1
Cl1A Cl 0.7056(3) 0.2740(3) 0.1437(12) 0.187(4) Uiso 0.3 1 d . . P G 2
Cl1C Cl 0.68583(17) 0.29762(18) 0.2595(6) 0.1366(19) Uiso 0.367 1 d . . P H 3
O4WA O 0.7003(6) 0.3268(7) 0.315(2) 0.175(8) Uiso 0.333 1 d . . P H 3
O9W O 1.0295(3) 0.3640(3) 0.0364(13) 0.184(6) Uiso 0.650(13) 1 d . . P I 1
O8W O 0.76638(19) 0.04249(19) 0.6039(10) 0.145(5) Uani 0.650(13) 1 d . . P I 1
O10W O 1.0374(6) 0.3946(6) -0.038(2) 0.178(10) Uiso 0.350(13) 1 d . . P I 2
O9WA O 1.0152(6) 0.3582(6) 0.156(2) 0.189(11) Uiso 0.350(13) 1 d . . P I 2
N1X N 0.8128(4) 0.2292(6) 0.5939(12) 0.084(5) Uani 0.449(17) 1 d D U P J 1
H1X1 H 0.8116 0.2139 0.6394 0.126 Uiso 0.449(17) 1 calc R U P J 1
H1X2 H 0.7939 0.2217 0.5584 0.126 Uiso 0.449(17) 1 calc R U P J 1
H1XC H 0.8169 0.2469 0.6325 0.126 Uiso 0.449(17) 1 calc R U P J 1
C1X C 0.8392(5) 0.2378(8) 0.5135(10) 0.140(9) Uani 0.449(17) 1 d D U P J 1
H1X3 H 0.8566 0.2597 0.5297 0.168 Uiso 0.449(17) 1 calc R U P J 1
H1X4 H 0.8479 0.2234 0.5254 0.168 Uiso 0.449(17) 1 calc R U P J 1
C2X C 0.8322(4) 0.2366(6) 0.4115(9) 0.107(6) Uani 0.449(17) 1 d D U P J 1
H2X3 H 0.8267 0.2534 0.3982 0.128 Uiso 0.449(17) 1 calc R U P J 1
H2X4 H 0.8126 0.2159 0.3988 0.128 Uiso 0.449(17) 1 calc R U P J 1
C3X C 0.8561(4) 0.2401(6) 0.3266(12) 0.080(5) Uani 0.449(17) 1 d D U P J 1
C4X C 0.8462(5) 0.2186(7) 0.2420(19) 0.076(5) Uani 0.449(17) 1 d D U P J 1
H4X H 0.8245 0.2023 0.2363 0.091 Uiso 0.449(17) 1 calc R U P J 1
C5X C 0.8677(5) 0.2210(5) 0.1677(18) 0.068(5) Uani 0.449(17) 1 d D U P J 1
C6X C 0.8977(6) 0.2470(9) 0.162(2) 0.083(8) Uani 0.449(17) 1 d D U P J 1
C7X C 0.9083(5) 0.2687(6) 0.2454(18) 0.071(5) Uani 0.449(17) 1 d D U P J 1
H7X H 0.9295 0.2862 0.2453 0.085 Uiso 0.449(17) 1 calc R U P J 1
C8X C 0.8874(5) 0.2647(7) 0.3310(18) 0.068(5) Uani 0.449(17) 1 d D U P J 1
H8X H 0.8948 0.2788 0.3910 0.082 Uiso 0.449(17) 1 calc R U P J 1
O1X O 0.9154(6) 0.2509(6) 0.0708(13) 0.121(7) Uani 0.449(17) 1 d D U P J 1
H1X H 0.9336 0.2671 0.0779 0.181 Uiso 0.449(17) 1 calc R U P J 1
O2X O 0.8536(6) 0.1993(7) 0.0805(18) 0.116(7) Uani 0.449(17) 1 d D U P J 1
H2X H 0.8678 0.2014 0.0372 0.175 Uiso 0.449(17) 1 calc R U P J 1
N1XA N 0.8022(3) 0.2191(5) 0.5829(10) 0.092(5) Uani 0.551(17) 1 d D U P J 2
H1X5 H 0.7809 0.2060 0.5745 0.138 Uiso 0.551(17) 1 calc R U P J 2
H1X6 H 0.8063 0.2390 0.6005 0.138 Uiso 0.551(17) 1 calc R U P J 2
H1X7 H 0.8095 0.2115 0.6363 0.138 Uiso 0.551(17) 1 calc R U P J 2
C1XA C 0.8189(4) 0.2205(4) 0.4797(10) 0.148(9) Uani 0.551(17) 1 d D U P J 2
H1XA H 0.8201 0.2007 0.4754 0.177 Uiso 0.551(17) 1 calc R U P J 2
H1XB H 0.8050 0.2197 0.4201 0.177 Uiso 0.551(17) 1 calc R U P J 2
C2XA C 0.8474(3) 0.2441(3) 0.4597(14) 0.101(5) Uani 0.551(17) 1 d D U P J 2
H2X1 H 0.8614 0.2445 0.5182 0.121 Uiso 0.551(17) 1 calc R U P J 2
H2X2 H 0.8463 0.2639 0.4668 0.121 Uiso 0.551(17) 1 calc R U P J 2
C3XA C 0.8643(3) 0.2465(3) 0.3536(10) 0.062(3) Uani 0.551(17) 1 d D U P J 2
C4XA C 0.8526(3) 0.2247(5) 0.2690(14) 0.065(3) Uani 0.551(17) 1 d D U P J 2
H4XA H 0.8314 0.2073 0.2711 0.078 Uiso 0.551(17) 1 calc R U P J 2
C5XA C 0.8718(4) 0.2285(6) 0.1831(17) 0.081(6) Uani 0.551(17) 1 d D U P J 2
C6XA C 0.9041(4) 0.2502(7) 0.1847(19) 0.074(4) Uani 0.551(17) 1 d D U P J 2
C7XA C 0.9163(4) 0.2720(5) 0.2677(13) 0.066(4) Uani 0.551(17) 1 d D U P J 2
H7XA H 0.9383 0.2876 0.2692 0.080 Uiso 0.551(17) 1 calc R U P J 2
C8XA C 0.8960(3) 0.2710(6) 0.3499(15) 0.063(4) Uani 0.551(17) 1 d D U P J 2
H8XA H 0.9039 0.2871 0.4036 0.076 Uiso 0.551(17) 1 calc R U P J 2
O1XA O 0.9229(3) 0.2481(4) 0.1053(10) 0.100(5) Uani 0.551(17) 1 d D U P J 2
H1XH H 0.9420 0.2621 0.1155 0.149 Uiso 0.551(17) 1 calc R U P J 2
O2XA O 0.8594(4) 0.2038(4) 0.1059(12) 0.092(4) Uani 0.551(17) 1 d D U P J 2
H2XA H 0.8740 0.2062 0.0640 0.139 Uiso 0.551(17) 1 calc R U P J 2
O5 O 0.64117(8) 0.16500(9) 0.5099(2) 0.0743(9) Uani 1 1 d . . . . .
O11 O 0.76997(7) 0.21351(9) 0.2713(2) 0.0721(9) Uani 1 1 d . . . . .
O10 O 0.80050(8) 0.28097(8) 0.4490(2) 0.0697(9) Uani 1 1 d . . . . .
O2 O 0.70960(8) 0.17587(9) 0.9944(3) 0.0707(8) Uani 1 1 d . . . . .
O12 O 0.77316(9) 0.14795(9) 0.3712(3) 0.0767(9) Uani 1 1 d . . . . .
O3 O 0.70610(9) 0.24256(9) 0.9135(3) 0.0790(10) Uani 1 1 d . . . . .
N10 N 0.66798(9) 0.15454(10) 0.3773(3) 0.0674(10) Uani 1 1 d . . . . .
N22 N 0.71747(9) 0.17346(11) 0.2746(3) 0.0684(10) Uani 1 1 d . . . . .
N4 N 0.76188(9) 0.21588(12) 1.0078(3) 0.0727(11) Uani 1 1 d . . . . .
N21 N 0.72861(9) 0.22277(11) 0.3086(3) 0.0692(11) Uani 1 1 d . . . . .
N5 N 0.75954(10) 0.26269(11) 0.9509(3) 0.0783(13) Uani 1 1 d . . . . .
N9 N 0.67675(10) 0.20398(11) 0.3933(3) 0.0756(11) Uani 1 1 d . . . . .
O4 O 0.67189(10) 0.23840(11) 0.6632(3) 0.0941(13) Uani 1 1 d . . . . .
N6 N 0.74662(13) 0.28479(10) 0.8196(3) 0.0807(13) Uani 1 1 d . . . . .
O7 O 0.80130(10) 0.16224(15) 0.6262(3) 0.1060(16) Uani 1 1 d . . . . .
N20 N 0.75028(10) 0.27160(11) 0.4119(3) 0.0702(10) Uani 1 1 d . . . . .
C31 C 0.77732(11) 0.28288(10) 0.4711(3) 0.0614(11) Uani 1 1 d . . . . .
N23 N 0.71910(10) 0.12783(10) 0.3457(3) 0.0725(11) Uani 1 1 d . . . . .
C22 C 0.68660(10) 0.17072(13) 0.2813(3) 0.0677(13) Uani 1 1 d . . . . .
H22 H 0.6740 0.1613 0.2140 0.081 Uiso 1 1 calc R U . . .
C3 C 0.73797(12) 0.18481(14) 0.9972(3) 0.0688(13) Uani 1 1 d . . . . .
C32 C 0.74723(12) 0.25705(14) 0.3072(3) 0.0734(13) Uani 1 1 d . . . . .
H32A H 0.7372 0.2653 0.2567 0.088 Uiso 1 1 calc R U . . .
H32B H 0.7688 0.2635 0.2795 0.088 Uiso 1 1 calc R U . . .
C9 C 0.66012(11) 0.17349(13) 0.4348(3) 0.0649(11) Uani 1 1 d . . . . .
C33 C 0.74190(10) 0.20433(13) 0.2846(3) 0.0652(12) Uani 1 1 d . . . . .
O9 O 0.83221(10) 0.28381(14) 0.6964(3) 0.1156(17) Uani 1 1 d . . . . .
C5 C 0.73439(13) 0.26130(12) 0.8957(3) 0.0686(12) Uani 1 1 d . . . . .
N18 N 0.79808(15) 0.30139(11) 0.7351(3) 0.0955(18) Uani 1 1 d . . . . .
N19 N 0.77409(11) 0.29796(10) 0.5600(3) 0.0761(12) Uani 1 1 d . . . . .
C21 C 0.69429(11) 0.20553(14) 0.2973(3) 0.0701(13) Uani 1 1 d . . . . .
H21 H 0.6873 0.2133 0.2340 0.084 Uiso 1 1 calc R U . . .
N3 N 0.75131(13) 0.16581(15) 0.9921(3) 0.0883(15) Uani 1 1 d . . . . .
N11 N 0.66778(12) 0.10730(11) 0.4351(3) 0.0809(13) Uani 1 1 d . . . . .
N7 N 0.72277(13) 0.28177(12) 0.6456(3) 0.0803(13) Uani 1 1 d . . . . .
C4 C 0.75575(11) 0.24122(13) 1.0369(3) 0.0726(14) Uani 1 1 d . . . . .
H4A H 0.7337 0.2316 1.0647 0.087 Uiso 1 1 calc R U . . .
H4B H 0.7703 0.2537 1.0963 0.087 Uiso 1 1 calc R U . . .
O8 O 0.83956(11) 0.22720(19) 0.7922(3) 0.139(2) Uani 1 1 d . . . . .
N8 N 0.69941(12) 0.25203(12) 0.5023(4) 0.0824(13) Uani 1 1 d . . . . .
C34 C 0.72230(12) 0.14703(14) 0.2518(3) 0.0730(13) Uani 1 1 d . . . . .
H34A H 0.7439 0.1553 0.2210 0.088 Uiso 1 1 calc R U . . .
H34B H 0.7067 0.1333 0.1967 0.088 Uiso 1 1 calc R U . . .
C30 C 0.80028(15) 0.31686(12) 0.6319(4) 0.094(2) Uani 1 1 d . . . . .
H30A H 0.8011 0.3374 0.6454 0.113 Uiso 1 1 calc R U . . .
H30B H 0.8205 0.3216 0.5961 0.113 Uiso 1 1 calc R U . . .
N16 N 0.81601(14) 0.2370(2) 0.9389(4) 0.121(3) Uani 1 1 d . . . . .
N14 N 0.78183(17) 0.1392(2) 0.7936(4) 0.123(3) Uani 1 1 d . . . . .
N24 N 0.73449(14) 0.10594(13) 0.4703(4) 0.0885(14) Uani 1 1 d . . . . .
C35 C 0.74506(14) 0.12934(13) 0.3937(4) 0.0734(13) Uani 1 1 d . . . . .
N15 N 0.80218(16) 0.1863(2) 0.9006(3) 0.120(3) Uani 1 1 d . . . . .
C29 C 0.81551(16) 0.28753(18) 0.7593(5) 0.096(2) Uani 1 1 d . . . . .
C17 C 0.78980(14) 0.28900(14) 0.9183(4) 0.097(2) Uani 1 1 d . . . . .
H17 H 0.8007 0.3042 0.9791 0.116 Uiso 1 1 calc R U . . .
N1 N 0.70565(19) 0.08752(16) 0.7374(5) 0.111(2) Uani 1 1 d . . . . .
C16 C 0.79274(14) 0.2177(2) 1.0211(3) 0.104(3) Uani 1 1 d . . . . .
H16 H 0.8014 0.2249 1.0953 0.125 Uiso 1 1 calc R U . . .
C10 C 0.65009(12) 0.12038(13) 0.3858(4) 0.0756(14) Uani 1 1 d . . . . .
H10A H 0.6306 0.1141 0.4286 0.091 Uiso 1 1 calc R U . . .
H10B H 0.6434 0.1112 0.3128 0.091 Uiso 1 1 calc R U . . .
C15 C 0.78527(18) 0.1833(3) 0.9997(4) 0.115(3) Uani 1 1 d . . . . .
H15 H 0.7931 0.1751 1.0596 0.138 Uiso 1 1 calc R U . . .
N12 N 0.68336(17) 0.08591(14) 0.5622(4) 0.108(2) Uani 1 1 d . . . . .
C7 C 0.69588(16) 0.25573(16) 0.6103(5) 0.0846(17) Uani 1 1 d . . . . .
C19 C 0.74474(16) 0.29870(13) 0.5598(4) 0.0833(17) Uani 1 1 d . . . . .
H19 H 0.7489 0.3210 0.5541 0.100 Uiso 1 1 calc R U . . .
N2 N 0.7301(2) 0.11831(16) 0.8780(5) 0.108(2) Uani 1 1 d . . . . .
O1 O 0.67806(13) 0.10392(11) 0.8447(4) 0.1172(18) Uani 1 1 d . . . . .
C18 C 0.78120(16) 0.30470(12) 0.8270(4) 0.096(2) Uani 1 1 d . . . . .
H18 H 0.7881 0.3275 0.8427 0.115 Uiso 1 1 calc R U . . .
C20 C 0.72766(14) 0.27923(14) 0.4584(4) 0.0788(14) Uani 1 1 d . . . . .
H20 H 0.7221 0.2917 0.4074 0.095 Uiso 1 1 calc R U . . .
C8 C 0.67307(14) 0.22976(16) 0.4351(5) 0.0903(18) Uani 1 1 d . . . . .
H8A H 0.6532 0.2207 0.4778 0.108 Uiso 1 1 calc R U . . .
H8B H 0.6708 0.2416 0.3739 0.108 Uiso 1 1 calc R U . . .
N13 N 0.7577(2) 0.1118(2) 0.6475(4) 0.108(2) Uani 1 1 d . . . . .
C11 C 0.6648(2) 0.09844(17) 0.5412(5) 0.106(2) Uani 1 1 d . . . . .
C27 C 0.82073(18) 0.2171(3) 0.8699(4) 0.130(4) Uani 1 1 d . . . . .
N17 N 0.81068(12) 0.27994(13) 0.8660(4) 0.0995(18) Uani 1 1 d . . . . .
C23 C 0.68968(14) 0.10024(13) 0.3779(4) 0.0824(16) Uani 1 1 d . . . . .
H23 H 0.6791 0.0853 0.3164 0.099 Uiso 1 1 calc R U . . .
O6 O 0.64746(18) 0.10144(16) 0.6060(4) 0.147(3) Uani 1 1 d . . . . .
C2 C 0.7327(2) 0.1317(2) 0.9862(5) 0.113(3) Uani 1 1 d . . . . .
H2A H 0.7109 0.1249 1.0130 0.135 Uiso 1 1 calc R U . . .
H2B H 0.7422 0.1226 1.0351 0.135 Uiso 1 1 calc R U . . .
C28 C 0.83036(15) 0.2712(3) 0.9240(6) 0.155(5) Uani 1 1 d . . . . .
H28A H 0.8352 0.2816 0.9955 0.187 Uiso 1 1 calc R U . . .
H28B H 0.8508 0.2792 0.8849 0.187 Uiso 1 1 calc R U . . .
C1 C 0.7018(3) 0.10333(19) 0.8227(7) 0.110(3) Uani 1 1 d . . . . .
C6 C 0.7267(2) 0.29287(16) 0.7562(5) 0.101(2) Uani 1 1 d . . . . .
H6A H 0.7362 0.3163 0.7561 0.121 Uiso 1 1 calc R U . . .
H6B H 0.7055 0.2835 0.7906 0.121 Uiso 1 1 calc R U . . .
C25 C 0.7822(2) 0.1400(3) 0.6831(5) 0.109(3) Uani 1 1 d . . . . .
C24 C 0.70029(18) 0.08510(15) 0.4666(5) 0.094(2) Uani 1 1 d . . . . .
H24 H 0.6945 0.0628 0.4476 0.113 Uiso 1 1 calc R U . . .
C13 C 0.7371(2) 0.0911(2) 0.7341(5) 0.120(3) Uani 1 1 d . . . . .
H13 H 0.7363 0.0700 0.7354 0.144 Uiso 1 1 calc R U . . .
C36 C 0.7556(2) 0.10080(19) 0.5359(5) 0.106(2) Uani 1 1 d . . . . .
H36A H 0.7771 0.1120 0.5033 0.127 Uiso 1 1 calc R U . . .
H36B H 0.7483 0.0777 0.5366 0.127 Uiso 1 1 calc R U . . .
C14 C 0.7547(2) 0.1119(2) 0.8354(5) 0.126(3) Uani 1 1 d . . . . .
H14 H 0.7606 0.1002 0.8883 0.152 Uiso 1 1 calc R U . . .
C26 C 0.8081(2) 0.1627(3) 0.8591(5) 0.134(4) Uani 1 1 d . . . . .
H26A H 0.8119 0.1517 0.9196 0.161 Uiso 1 1 calc R U . . .
H26B H 0.8277 0.1730 0.8147 0.161 Uiso 1 1 calc R U . . .
C12 C 0.6808(3) 0.0690(2) 0.6599(6) 0.123(3) Uani 1 1 d . . . . .
H12A H 0.6817 0.0495 0.6421 0.148 Uiso 1 1 calc R U . . .
H12B H 0.6599 0.0623 0.6934 0.148 Uiso 1 1 calc R U . . .

loop_
_atom_site_aniso_label
_atom_site_aniso_U_11
_atom_site_aniso_U_22
_atom_site_aniso_U_33
_atom_site_aniso_U_23
_atom_site_aniso_U_13
_atom_site_aniso_U_12
O1W 0.106(8) 0.104(8) 0.102(8) -0.001(7) -0.019(6) 0.057(7)
O1WA 0.129(15) 0.093(12) 0.090(13) -0.013(10) -0.003(11) 0.033(11)
O1WB 0.048(9) 0.13(2) 0.060(11) 0.006(13) -0.016(7) 0.025(12)
O2W 0.107(3) 0.144(4) 0.087(3) 0.015(3) -0.001(2) 0.080(3)
O3W 0.069(3) 0.089(4) 0.085(4) -0.004(3) 0.024(2) 0.041(3)
O3WA 0.098(10) 0.080(9) 0.054(8) -0.017(6) 0.015(6) 0.060(8)
O4W 0.091(3) 0.120(3) 0.100(3) 0.010(3) 0.004(2) 0.051(3)
O6W 0.138(5) 0.138(5) 0.247(16) 0.000 0.000 0.069(3)
O5W 0.045(4) 0.038(4) 0.062(5) 0.020(3) 0.001(3) 0.019(3)
O8W 0.096(5) 0.095(5) 0.256(13) 0.038(6) 0.050(6) 0.055(4)
N1X 0.092(12) 0.136(15) 0.048(7) 0.010(8) 0.012(7) 0.076(12)
C1X 0.115(12) 0.31(3) 0.040(6) 0.018(11) 0.001(6) 0.140(15)
C2X 0.083(8) 0.239(17) 0.035(5) 0.022(7) -0.008(5) 0.108(10)
C3X 0.086(8) 0.141(14) 0.036(7) 0.010(7) -0.004(6) 0.074(9)
C4X 0.067(8) 0.100(12) 0.068(11) 0.007(7) -0.005(7) 0.048(8)
C5X 0.104(10) 0.060(8) 0.054(9) -0.005(6) -0.004(7) 0.051(6)
C6X 0.107(13) 0.092(11) 0.047(10) 0.004(7) 0.027(11) 0.047(9)
C7X 0.082(10) 0.081(9) 0.067(10) -0.004(7) 0.006(8) 0.053(8)
C8X 0.099(10) 0.090(14) 0.036(7) 0.002(6) 0.000(8) 0.061(10)
O1X 0.180(17) 0.136(11) 0.064(9) 0.023(9) 0.060(10) 0.092(12)
O2X 0.130(13) 0.152(13) 0.079(11) -0.044(8) -0.038(8) 0.079(10)
N1XA 0.057(6) 0.152(13) 0.037(4) -0.016(5) -0.006(4) 0.029(6)
C1XA 0.136(11) 0.123(10) 0.057(7) -0.049(6) 0.044(7) -0.032(8)
C2XA 0.103(9) 0.086(7) 0.092(10) -0.005(6) 0.040(8) 0.031(6)
C3XA 0.078(7) 0.069(6) 0.049(6) 0.012(5) 0.011(6) 0.045(5)
C4XA 0.064(7) 0.079(8) 0.051(7) 0.010(5) 0.000(6) 0.035(6)
C5XA 0.081(6) 0.101(13) 0.056(7) -0.007(6) 0.003(5) 0.041(7)
C6XA 0.079(6) 0.091(9) 0.053(9) -0.001(6) 0.014(6) 0.043(6)
C7XA 0.069(6) 0.079(7) 0.053(6) 0.008(4) 0.005(5) 0.038(6)
C8XA 0.076(7) 0.076(8) 0.049(8) 0.007(5) 0.009(6) 0.047(6)
O1XA 0.080(5) 0.138(10) 0.054(6) -0.012(6) 0.019(4) 0.035(5)
O2XA 0.072(6) 0.124(9) 0.052(6) -0.011(5) -0.002(6) 0.028(5)
O5 0.0691(19) 0.109(3) 0.0439(16) 0.0102(16) 0.0162(14) 0.0442(18)
O11 0.0593(18) 0.106(2) 0.0397(15) 0.0009(15) 0.0025(12) 0.0333(17)
O10 0.0662(19) 0.078(2) 0.0473(16) -0.0162(14) 0.0061(13) 0.0231(15)
O2 0.070(2) 0.090(2) 0.0561(18) -0.0003(15) 0.0080(14) 0.0433(18)
O12 0.085(2) 0.095(2) 0.0505(17) -0.0026(16) 0.0009(16) 0.046(2)
O3 0.084(2) 0.097(2) 0.0591(19) 0.0247(17) 0.0182(16) 0.047(2)
N10 0.061(2) 0.091(3) 0.0320(16) -0.0019(16) 0.0065(14) 0.0241(19)
N22 0.060(2) 0.096(3) 0.0390(18) 0.0051(17) 0.0015(15) 0.032(2)
N4 0.062(2) 0.124(4) 0.0344(17) -0.0130(19) -0.0018(15) 0.048(2)
N21 0.060(2) 0.104(3) 0.0331(16) -0.0019(17) 0.0026(14) 0.033(2)
N5 0.078(3) 0.086(3) 0.0322(17) -0.0056(16) 0.0098(16) 0.012(2)
N9 0.074(2) 0.100(3) 0.057(2) 0.020(2) 0.0207(19) 0.047(2)
O4 0.107(3) 0.113(3) 0.084(3) 0.043(2) 0.052(2) 0.072(3)
N6 0.123(4) 0.061(2) 0.045(2) 0.0019(16) 0.029(2) 0.036(2)
O7 0.102(3) 0.219(5) 0.0382(17) 0.014(2) 0.0156(18) 0.111(3)
N20 0.078(2) 0.099(3) 0.0349(17) 0.0045(17) 0.0136(16) 0.045(2)
C31 0.072(3) 0.060(2) 0.0380(19) -0.0019(17) 0.0123(18) 0.022(2)
N23 0.078(3) 0.084(3) 0.0436(19) 0.0007(17) 0.0098(17) 0.032(2)
C22 0.057(2) 0.107(4) 0.0248(17) 0.0060(19) 0.0002(15) 0.031(2)
C3 0.077(3) 0.114(4) 0.0315(19) 0.004(2) 0.0103(18) 0.060(3)
C32 0.074(3) 0.102(4) 0.0304(19) 0.007(2) 0.0095(18) 0.034(3)
C9 0.058(2) 0.095(3) 0.038(2) 0.003(2) 0.0002(17) 0.035(2)
C33 0.058(2) 0.100(3) 0.0240(16) 0.0007(18) -0.0012(15) 0.030(2)
O9 0.083(3) 0.161(4) 0.058(2) -0.003(2) 0.029(2) 0.028(3)
C5 0.085(3) 0.072(3) 0.037(2) -0.0035(18) 0.017(2) 0.031(2)
N18 0.114(4) 0.072(3) 0.043(2) -0.0173(19) 0.031(2) 0.003(3)
N19 0.084(3) 0.064(2) 0.057(2) -0.0087(17) 0.0255(19) 0.019(2)
C21 0.065(3) 0.106(4) 0.0328(19) 0.014(2) 0.0030(17) 0.038(3)
N3 0.111(4) 0.153(5) 0.043(2) 0.026(2) 0.026(2) 0.098(4)
N11 0.092(3) 0.089(3) 0.050(2) -0.0004(19) 0.025(2) 0.037(2)
N7 0.104(3) 0.094(3) 0.060(2) 0.030(2) 0.040(2) 0.062(3)
C4 0.065(3) 0.104(4) 0.0293(18) -0.013(2) 0.0046(17) 0.028(3)
O8 0.101(3) 0.312(8) 0.0443(19) 0.035(3) 0.0264(19) 0.134(4)
N8 0.084(3) 0.094(3) 0.071(3) 0.020(2) 0.033(2) 0.046(3)
C34 0.067(3) 0.100(4) 0.035(2) -0.002(2) 0.0066(18) 0.029(3)
C30 0.111(4) 0.061(3) 0.051(3) -0.014(2) 0.030(3) -0.002(3)
N16 0.071(3) 0.255(9) 0.044(2) 0.013(4) 0.011(2) 0.088(5)
N14 0.147(5) 0.259(8) 0.042(2) 0.035(4) 0.030(3) 0.160(6)
N24 0.130(4) 0.104(3) 0.053(2) 0.014(2) 0.026(2) 0.074(3)
C35 0.094(4) 0.087(3) 0.044(2) -0.003(2) 0.013(2) 0.049(3)
N15 0.129(4) 0.265(8) 0.034(2) 0.030(3) 0.026(3) 0.150(6)
C29 0.079(4) 0.101(4) 0.056(3) -0.014(3) 0.023(3) 0.005(3)
C17 0.092(4) 0.093(4) 0.041(2) -0.025(2) 0.018(2) -0.002(3)
N1 0.183(6) 0.133(5) 0.075(3) 0.046(3) 0.071(4) 0.122(5)
C16 0.078(3) 0.223(8) 0.025(2) 0.005(3) 0.0022(19) 0.086(5)
C10 0.066(3) 0.090(3) 0.046(2) -0.013(2) 0.009(2) 0.021(3)
C15 0.133(5) 0.252(10) 0.031(2) 0.026(4) 0.021(3) 0.149(7)
N12 0.166(5) 0.118(4) 0.072(3) 0.035(3) 0.063(3) 0.096(4)
C7 0.106(4) 0.106(4) 0.071(3) 0.040(3) 0.047(3) 0.075(4)
C19 0.130(5) 0.071(3) 0.057(3) 0.023(2) 0.045(3) 0.056(3)
N2 0.168(6) 0.137(5) 0.074(3) 0.044(3) 0.068(4) 0.117(5)
O1 0.134(4) 0.099(3) 0.127(4) 0.013(3) 0.074(3) 0.063(3)
C18 0.124(5) 0.059(3) 0.053(3) -0.015(2) 0.037(3) 0.008(3)
C20 0.093(4) 0.093(4) 0.062(3) 0.030(3) 0.032(3) 0.056(3)
C8 0.082(4) 0.116(5) 0.094(4) 0.042(4) 0.037(3) 0.065(4)
N13 0.166(6) 0.184(6) 0.053(3) 0.037(3) 0.042(3) 0.146(6)
C11 0.160(6) 0.111(5) 0.069(3) 0.025(3) 0.056(4) 0.084(5)
C27 0.097(4) 0.303(12) 0.038(3) 0.024(5) 0.012(3) 0.138(7)
N17 0.077(3) 0.110(4) 0.051(2) -0.013(2) 0.018(2) 0.002(3)
C23 0.089(3) 0.081(3) 0.055(3) -0.009(2) 0.025(2) 0.026(3)
O6 0.237(7) 0.203(6) 0.082(3) 0.070(3) 0.094(4) 0.171(6)
C2 0.182(7) 0.151(6) 0.063(3) 0.053(4) 0.064(4) 0.127(6)
C28 0.052(3) 0.267(13) 0.057(4) -0.016(5) 0.001(3) 0.012(5)
C1 0.164(7) 0.106(5) 0.104(5) 0.056(4) 0.083(5) 0.100(5)
C6 0.169(6) 0.096(4) 0.071(3) 0.028(3) 0.061(4) 0.092(4)
C25 0.134(6) 0.225(9) 0.043(3) 0.023(4) 0.019(3) 0.146(7)
C24 0.131(5) 0.086(4) 0.070(3) 0.012(3) 0.051(3) 0.057(4)
C13 0.219(8) 0.173(7) 0.058(3) 0.050(4) 0.061(4) 0.165(7)
C36 0.177(7) 0.151(6) 0.058(3) 0.022(3) 0.039(4) 0.132(6)
C14 0.214(8) 0.208(8) 0.062(3) 0.053(4) 0.050(4) 0.184(8)
C26 0.149(6) 0.301(12) 0.047(3) 0.028(5) 0.017(3) 0.183(8)
C12 0.197(9) 0.122(6) 0.083(5) 0.045(4) 0.074(6) 0.104(6)

loop_
_atom_type_symbol
_atom_type_description
_atom_type_scat_dispersion_real
_atom_type_scat_dispersion_imag
_atom_type_scat_source
C C 0.0181 0.0091 'International Tables Vol C Tables 4.2.6.8 and 6.1.1.4'
H H 0.0000 0.0000 'International Tables Vol C Tables 4.2.6.8 and 6.1.1.4'
N N 0.0311 0.0180 'International Tables Vol C Tables 4.2.6.8 and 6.1.1.4'
O O 0.0492 0.0322 'International Tables Vol C Tables 4.2.6.8 and 6.1.1.4'
Cl Cl 0.3639 0.7018 'International Tables Vol C Tables 4.2.6.8 and 6.1.1.4'

loop_
_geom_angle_atom_site_label_1
_geom_angle_atom_site_label_2
_geom_angle_atom_site_label_3
_geom_angle
_geom_angle_site_symmetry_3
O4WA Cl1C O4WA 75.6(15) 17
Cl1C O4WA Cl1C 157(2) 18_545
C2X C1X N1X 117.5(13) .
C1X C2X C3X 120.3(11) .
C4X C3X C8X 119.6(12) .
C4X C3X C2X 119.1(15) .
C8X C3X C2X 121.2(16) .
C5X C4X C3X 119.4(14) .
C4X C5X C6X 122.2(15) .
C4X C5X O2X 113.0(15) .
C6X C5X O2X 122.5(15) .
C5X C6X O1X 118.2(15) .
C5X C6X C7X 118.8(12) .
O1X C6X C7X 123.0(16) .
C6X C7X C8X 119.5(14) .
C3X C8X C7X 119.4(13) .
C2XA C1XA N1XA 120.9(10) .
C1XA C2XA C3XA 121.5(11) .
C4XA C3XA C8XA 118.6(9) .
C4XA C3XA C2XA 126.6(10) .
C8XA C3XA C2XA 114.4(10) .
C5XA C4XA C3XA 119.8(11) .
C4XA C5XA C6XA 121.7(13) .
C4XA C5XA O2XA 116.4(12) .
C6XA C5XA O2XA 119.7(12) .
O1XA C6XA C7XA 122.9(12) .
O1XA C6XA C5XA 118.1(12) .
C7XA C6XA C5XA 118.9(10) .
C6XA C7XA C8XA 119.5(11) .
C3XA C8XA C7XA 120.5(11) .
C9 N10 C10 121.8(4) .
C9 N10 C22 111.8(4) .
C10 N10 C22 122.1(4) .
C33 N22 C22 112.7(4) .
C33 N22 C34 123.5(4) .
C22 N22 C34 123.6(4) .
C3 N4 C4 122.5(4) .
C3 N4 C16 110.7(5) .
C4 N4 C16 123.9(5) .
C33 N21 C32 121.5(4) .
C33 N21 C21 112.4(4) .
C32 N21 C21 122.7(5) .
C5 N5 C4 123.2(4) .
C5 N5 C17 113.0(5) .
C4 N5 C17 123.7(5) .
C9 N9 C8 122.2(4) .
C9 N9 C21 112.1(4) .
C8 N9 C21 125.2(4) .
C5 N6 C6 122.3(5) .
C5 N6 C18 112.5(5) .
C6 N6 C18 123.9(5) .
C31 N20 C20 112.7(4) .
C31 N20 C32 121.6(4) .
C20 N20 C32 125.3(5) .
O10 C31 N20 126.5(4) .
O10 C31 N19 125.7(5) .
N20 C31 N19 107.8(4) .
C35 N23 C23 112.8(5) .
C35 N23 C34 121.2(4) .
C23 N23 C34 123.9(5) .
N22 C22 N10 115.5(4) .
N22 C22 C21 103.6(4) .
N10 C22 C21 103.2(4) .
O2 C3 N3 126.1(6) .
O2 C3 N4 125.2(5) .
N3 C3 N4 108.7(5) .
N21 C32 N20 113.7(4) .
O5 C9 N10 126.1(5) .
O5 C9 N9 125.5(5) .
N10 C9 N9 108.4(4) .
O11 C33 N21 126.7(5) .
O11 C33 N22 125.8(5) .
N21 C33 N22 107.5(4) .
O3 C5 N6 126.8(5) .
O3 C5 N5 125.7(4) .
N6 C5 N5 107.5(5) .
C29 N18 C18 113.9(6) .
C29 N18 C30 123.2(5) .
C18 N18 C30 122.0(7) .
C31 N19 C19 112.8(5) .
C31 N19 C30 122.4(5) .
C19 N19 C30 123.5(5) .
N9 C21 N21 115.3(4) .
N9 C21 C22 103.6(4) .
N21 C21 C22 102.9(4) .
C3 N3 C15 113.0(6) .
C3 N3 C2 122.8(5) .
C15 N3 C2 124.1(6) .
C11 N11 C10 123.8(5) .
C11 N11 C23 111.8(5) .
C10 N11 C23 124.3(4) .
C7 N7 C19 112.6(5) .
C7 N7 C6 122.6(5) .
C19 N7 C6 124.5(6) .
N5 C4 N4 115.0(4) .
C7 N8 C20 111.7(5) .
C7 N8 C8 122.4(5) .
C20 N8 C8 122.6(5) .
N22 C34 N23 113.5(4) .
N19 C30 N18 113.6(4) .
C27 N16 C28 124.1(7) .
C27 N16 C16 109.1(9) .
C28 N16 C16 126.6(7) .
C25 N14 C14 112.7(8) .
C25 N14 C26 122.7(8) .
C14 N14 C26 124.4(5) .
C35 N24 C36 122.6(6) .
C35 N24 C24 112.3(5) .
C36 N24 C24 124.6(5) .
O12 C35 N23 126.5(5) .
O12 C35 N24 125.6(6) .
N23 C35 N24 107.9(5) .
C27 N15 C26 119.9(6) .
C27 N15 C15 112.4(8) .
C26 N15 C15 124.4(8) .
O9 C29 N18 124.5(7) .
O9 C29 N17 129.0(9) .
N18 C29 N17 106.6(6) .
N5 C17 N17 114.6(5) .
N5 C17 C18 103.8(5) .
N17 C17 C18 102.9(4) .
C1 N1 C13 112.5(8) .
C1 N1 C12 123.9(7) .
C13 N1 C12 123.6(6) .
N16 C16 N4 113.4(5) .
N16 C16 C15 105.1(6) .
N4 C16 C15 103.6(6) .
N11 C10 N10 113.0(4) .
N3 C15 N15 115.6(6) .
N3 C15 C16 103.3(5) .
N15 C15 C16 102.8(7) .
C11 N12 C12 122.7(5) .
C11 N12 C24 111.7(5) .
C12 N12 C24 124.2(6) .
O4 C7 N7 127.1(6) .
O4 C7 N8 124.7(7) .
N7 C7 N8 108.2(5) .
N7 C19 N19 116.3(5) .
N7 C19 C20 103.8(5) .
N19 C19 C20 102.8(4) .
C1 N2 C2 122.3(6) .
C1 N2 C14 114.0(7) .
C2 N2 C14 121.5(8) .
N18 C18 N6 113.6(4) .
N18 C18 C17 102.5(6) .
N6 C18 C17 103.0(4) .
N20 C20 N8 114.3(5) .
N20 C20 C19 103.9(5) .
N8 C20 C19 102.9(4) .
N9 C8 N8 114.0(5) .
C25 N13 C36 122.6(6) .
C25 N13 C13 113.8(7) .
C36 N13 C13 122.7(8) .
O6 C11 N12 125.7(6) .
O6 C11 N11 124.4(7) .
N12 C11 N11 109.9(5) .
O8 C27 N15 126.8(9) .
O8 C27 N16 123.2(11) .
N15 C27 N16 110.0(6) .
C29 N17 C28 121.6(6) .
C29 N17 C17 114.0(7) .
C28 N17 C17 122.8(5) .
N23 C23 N11 114.7(5) .
N23 C23 C24 103.2(5) .
N11 C23 C24 102.7(4) .
N3 C2 N2 114.9(5) .
N17 C28 N16 113.3(5) .
O1 C1 N2 126.2(8) .
O1 C1 N1 126.0(11) .
N2 C1 N1 107.8(7) .
N6 C6 N7 113.5(4) .
O7 C25 N13 126.1(6) .
O7 C25 N14 126.3(10) .
N13 C25 N14 107.6(8) .
N24 C24 N12 114.8(6) .
N24 C24 C23 103.2(4) .
N12 C24 C23 104.0(5) .
N1 C13 N13 114.6(5) .
N1 C13 C14 104.7(5) .
N13 C13 C14 100.4(8) .
N24 C36 N13 113.8(4) .
N14 C14 N2 114.0(6) .
N14 C14 C13 105.0(5) .
N2 C14 C13 100.8(7) .
N15 C26 N14 112.5(5) .
N12 C12 N1 113.6(7) .

loop_
_geom_bond_atom_site_label_1
_geom_bond_atom_site_label_2
_geom_bond_distance
_geom_bond_site_symmetry_2
Cl1C O4WA 1.40(3) .
Cl1C O4WA 1.62(3) 17
O4WA Cl1C 1.62(3) 18_545
N1X C1X 1.510(15) .
C1X C2X 1.305(13) .
C2X C3X 1.509(14) .
C3X C4X 1.385(17) .
C3X C8X 1.386(17) .
C4X C5X 1.351(15) .
C5X C6X 1.370(16) .
C5X O2X 1.425(15) .
C6X O1X 1.375(14) .
C6X C7X 1.379(15) .
C7X C8X 1.412(14) .
N1XA C1XA 1.498(13) .
C1XA C2XA 1.301(13) .
C2XA C3XA 1.526(13) .
C3XA C4XA 1.390(14) .
C3XA C8XA 1.397(14) .
C4XA C5XA 1.365(13) .
C5XA C6XA 1.383(15) .
C5XA O2XA 1.411(14) .
C6XA O1XA 1.378(12) .
C6XA C7XA 1.379(13) .
C7XA C8XA 1.401(12) .
O5 C9 1.226(5) .
O11 C33 1.212(5) .
O10 C31 1.204(6) .
O2 C3 1.218(6) .
O12 C35 1.231(6) .
O3 C5 1.228(6) .
N10 C9 1.359(6) .
N10 C10 1.437(7) .
N10 C22 1.463(5) .
N22 C33 1.372(6) .
N22 C22 1.436(6) .
N22 C34 1.440(7) .
N4 C3 1.372(7) .
N4 C4 1.445(7) .
N4 C16 1.462(7) .
N21 C33 1.369(7) .
N21 C32 1.440(7) .
N21 C21 1.446(6) .
N5 C5 1.370(7) .
N5 C4 1.437(7) .
N5 C17 1.438(7) .
N9 C9 1.381(7) .
N9 C8 1.443(8) .
N9 C21 1.444(6) .
O4 C7 1.229(7) .
N6 C5 1.366(6) .
N6 C6 1.440(9) .
N6 C18 1.459(8) .
O7 C25 1.231(10) .
N20 C31 1.356(6) .
N20 C20 1.440(6) .
N20 C32 1.451(6) .
C31 N19 1.375(5) .
N23 C35 1.360(7) .
N23 C23 1.440(7) .
N23 C34 1.450(6) .
C22 C21 1.547(8) .
C3 N3 1.365(7) .
O9 C29 1.201(8) .
N18 C29 1.349(10) .
N18 C18 1.458(7) .
N18 C30 1.461(8) .
N19 C19 1.440(8) .
N19 C30 1.443(8) .
N3 C15 1.428(9) .
N3 C2 1.435(10) .
N11 C11 1.370(8) .
N11 C10 1.433(8) .
N11 C23 1.452(7) .
N7 C7 1.355(9) .
N7 C19 1.437(6) .
N7 C6 1.452(8) .
O8 C27 1.247(8) .
N8 C7 1.374(7) .
N8 C20 1.450(7) .
N8 C8 1.453(9) .
N16 C27 1.390(12) .
N16 C28 1.450(14) .
N16 C16 1.460(8) .
N14 C25 1.372(7) .
N14 C14 1.417(12) .
N14 C26 1.459(12) .
N24 C35 1.368(7) .
N24 C36 1.422(8) .
N24 C24 1.447(9) .
N15 C27 1.357(13) .
N15 C26 1.411(11) .
N15 C15 1.443(6) .
C29 N17 1.363(8) .
C17 N17 1.443(9) .
C17 C18 1.534(10) .
N1 C1 1.371(9) .
N1 C13 1.447(10) .
N1 C12 1.447(12) .
C16 C15 1.544(12) .
N12 C11 1.338(9) .
N12 C12 1.434(8) .
N12 C24 1.454(6) .
C19 C20 1.542(9) .
N2 C1 1.370(11) .
N2 C2 1.470(9) .
N2 C14 1.471(8) .
O1 C1 1.199(9) .
N13 C25 1.360(11) .
N13 C36 1.469(8) .
N13 C13 1.470(8) .
C11 O6 1.223(7) .
N17 C28 1.418(13) .
C23 C24 1.546(10) .
C13 C14 1.570(13) .
